data_9008100
loop_
_publ_author_name
'Bedlivy, D.'
'Preisinger, A.'

_publ_section_title
;
 Die struktur von Na2S*9H2O und Na2Se*9H2O
;
_journal_name_full 'Zeitschrift fur Kristallographie'
_journal_page_first 114
_journal_page_last 130
_journal_volume 121
_journal_year 1965
_chemical_formula_structural Na2S*9H2O
_chemical_formula_sum 'H18 Na2 O9 S'
_space_group_IT_number 95
_symmetry_space_group_name_Hall 'P 4cw 2c'
_symmetry_space_group_name_H-M 'P 43 2 2'
_cell_angle_alpha 90
_cell_angle_beta 90
_cell_angle_gamma 90
_cell_length_a 9.331
_cell_length_b 9.331
_cell_length_c 12.850
_cell_volume 1118.818
_cell_formula_units_Z 4
_cod_depositor_comments
;
    Z value inserted to be consistent with given formula
    Renamed water oxygens so that they are recognized as oxygens.
                               miguel
;
_exptl_crystal_density_diffrn 1.426
_cod_original_formula_sum 'Na2 S (O9 H18)'
_cod_database_code 9008100

loop_
_symmetry_equiv_pos_as_xyz
x,y,z
y,x,1/4-z
-y,x,3/4+z
-x,y,-z
-x,-y,1/2+z
-y,-x,3/4-z
y,-x,1/4+z
x,-y,1/2-z

loop_
_atom_site_label
_atom_site_fract_x
_atom_site_fract_y
_atom_site_fract_z
_atom_site_U_iso_or_equiv
Na1 0.50000 0.30900 0.00000 0.02406
Na2 0.14700 0.00000 0.75000 0.02026
S 0.50000 0.18600 0.50000 0.01520
O1 0.50600 0.50600 0.12500 0.01773
O2 0.19000 0.99300 0.55900 0.02153
O3 0.45900 0.11500 0.12300 0.02153
O4 0.33100 0.18600 0.72800 0.02153
O5 0.30000 0.23800 0.28000 0.02153

_database_code_amcsd 0010613
